data_8101796
loop_
_publ_author_name
'A. Aydin'
'Y. D\"undar'
'C. Arici'

_publ_section_title
;
Crystal structure of ethyl [6-(2-fluorobenzoyl)-2-oxo-benzothiazolin-
3-yl]-butanoate, C~20~H~18~FNO~4~S
;
_journal_issue 3
_journal_name_full 'Zeitschrift f\"ur Kristallographie - New Crystal Structures'
_journal_page_first 379
_journal_page_last 380
_journal_volume 220
_journal_year 2005
_chemical_formula_sum 'C20 H18 F N O4 S'
_chemical_formula_weight 387.41
_chemical_name_systematic
; 
ethyl[6-(2-fluorobenzoyl)-2-oxobenzothiazolin-3-yl]butanoate
;
_space_group_IT_number 14
_symmetry_cell_setting monoclinic
_symmetry_space_group_name_Hall '-P 2yn'
_symmetry_space_group_name_H-M 'P 1 21/n 1'
_atom_sites_solution_hydrogens geom
_atom_sites_solution_primary direct
_atom_sites_solution_secondary difmap
_audit_creation_method SHELXL-97
_cell_angle_alpha 90.00
_cell_angle_beta 93.229(4)
_cell_angle_gamma 90.00
_cell_formula_units_Z 4
_cell_length_a 12.5366(12)
_cell_length_b 11.9016(13)
_cell_length_c 12.5730(14)
_cell_measurement_temperature 293(2)
_cell_volume 1873.0(3)
_computing_cell_refinement 'CAD4 Eepress (Enraf Nonius, 1994)'
_computing_data_collection 'CAD4 Eepress (Enraf Nonius, 1994)'
_computing_data_reduction 'XCAD4 (Harms & Wocadlo, 1995)'
_computing_molecular_graphics 'Ortep-3 for Windows (Farrugia, 1997)'
_computing_publication_material 'WinGx publication routines (Farrugia, 1997)'
_computing_structure_refinement 'SHELXL-97 (Sheldrick, 1997)'
_computing_structure_solution 'SHELXS-97 (Sheldrick, 1997)'
_diffrn_ambient_temperature 293(2)
_diffrn_measured_fraction_theta_full 0.992
_diffrn_measured_fraction_theta_max 0.992
_diffrn_measurement_device_type 'Enraf-Nonius TurboCAD4'
_diffrn_measurement_method omega
_diffrn_radiation_monochromator graphite
_diffrn_radiation_source 'fine-focus sealed tube'
_diffrn_radiation_type MoK\a
_diffrn_radiation_wavelength 0.71073
_diffrn_reflns_av_R_equivalents 0.0158
_diffrn_reflns_av_sigmaI/netI 0.0325
_diffrn_reflns_limit_h_max 15
_diffrn_reflns_limit_h_min -15
_diffrn_reflns_limit_k_max 14
_diffrn_reflns_limit_k_min 0
_diffrn_reflns_limit_l_max 15
_diffrn_reflns_limit_l_min 0
_diffrn_reflns_number 3949
_diffrn_reflns_theta_full 26.29
_diffrn_reflns_theta_max 26.29
_diffrn_reflns_theta_min 2.23
_diffrn_standards_decay_% 2
_diffrn_standards_interval_time 120
_diffrn_standards_number 3
_exptl_absorpt_coefficient_mu 0.208
_exptl_absorpt_correction_T_max 0.9402
_exptl_absorpt_correction_T_min 0.9307
_exptl_absorpt_correction_type psi-scan
_exptl_crystal_colour colorless
_exptl_crystal_density_diffrn 1.374
_exptl_crystal_density_method 'not measured'
_exptl_crystal_description prism
_exptl_crystal_F_000 808
_exptl_crystal_size_max 0.35
_exptl_crystal_size_mid 0.35
_exptl_crystal_size_min 0.30
_refine_diff_density_max 0.325
_refine_diff_density_min -0.234
_refine_diff_density_rms 0.041
_refine_ls_extinction_coef 0.0047(10)
_refine_ls_extinction_expression Fc^*^=kFc[1+0.001xFc^2^\l^3^/sin(2\q)]^-1/4^
_refine_ls_extinction_method SHELXL
_refine_ls_goodness_of_fit_ref 1.019
_refine_ls_hydrogen_treatment mixed
_refine_ls_matrix_type full
_refine_ls_number_parameters 272
_refine_ls_number_reflns 3779
_refine_ls_number_restraints 6
_refine_ls_restrained_S_all 1.029
_refine_ls_R_factor_all 0.0811
_refine_ls_R_factor_gt 0.0438
_refine_ls_shift/su_max 0.001
_refine_ls_shift/su_mean 0.000
_refine_ls_structure_factor_coef Fsqd
_refine_ls_weighting_details 'calc w=1/[\s^2^(Fo^2^)+(0.0640P)^2^+0.7700P] where P=(Fo^2^+2Fc^2^)/3'
_refine_ls_weighting_scheme calc
_refine_ls_wR_factor_gt 0.1183
_refine_ls_wR_factor_ref 0.1354
_reflns_number_gt 2668
_reflns_number_total 3779
_reflns_threshold_expression >2sigma(I)
_cod_data_source_file 1267-1553.cff
_cod_data_source_block 12671553
_cod_original_sg_symbol_H-M P12(1)/n1
_cod_database_code 8101796

loop_
_symmetry_equiv_pos_as_xyz
'x, y, z'
'-x+1/2, y+1/2, -z+1/2'
'-x, -y, -z'
'x-1/2, -y-1/2, z-1/2'

loop_
_atom_site_label
_atom_site_type_symbol
_atom_site_fract_x
_atom_site_fract_y
_atom_site_fract_z
_atom_site_U_iso_or_equiv
_atom_site_adp_type
_atom_site_occupancy
_atom_site_symmetry_multiplicity
_atom_site_Wyckoff_symbol
_atom_site_calc_flag
_atom_site_refinement_flags
_atom_site_disorder_assembly
_atom_site_disorder_group
S S 0.84627(5) 0.11911(5) 0.97117(5) 0.0530(2) Uani 1 4 e d . . .
F F 0.57878(12) -0.12590(14) 1.40644(14) 0.0773(5) Uani 1 4 e d . . .
O1 O 0.70966(18) -0.26599(15) 1.28722(16) 0.0836(7) Uani 1 4 e d . . .
O2 O 0.92824(16) 0.10122(16) 0.78044(14) 0.0689(5) Uani 1 4 e d . . .
O3 O 0.8728(2) -0.4083(2) 0.76105(18) 0.0993(8) Uani 1 4 e d . A .
N N 0.90447(15) -0.06175(16) 0.87533(14) 0.0502(5) Uani 1 4 e d . . .
C1 C 0.67301(19) -0.07480(19) 1.42964(19) 0.0504(5) Uani 1 4 e d . . .
C2 C 0.6817(2) -0.0075(2) 1.51823(19) 0.0555(6) Uani 1 4 e d . . .
H2 H 0.6245 0.0007 1.5616 0.067 Uiso 1 4 e calc R . .
C3 C 0.7765(2) 0.0476(2) 1.54191(19) 0.0591(6) Uani 1 4 e d . . .
H3 H 0.7839 0.0930 1.6021 0.071 Uiso 1 4 e calc R . .
C4 C 0.8605(2) 0.0357(2) 1.4764(2) 0.0599(6) Uani 1 4 e d . . .
H4 H 0.9240 0.0742 1.4920 0.072 Uiso 1 4 e calc R . .
C5 C 0.8506(2) -0.0332(2) 1.3876(2) 0.0549(6) Uani 1 4 e d . . .
H5 H 0.9079 -0.0411 1.3444 0.066 Uiso 1 4 e calc R . .
C6 C 0.75554(18) -0.09076(18) 1.36230(17) 0.0468(5) Uani 1 4 e d . . .
C7 C 0.7475(2) -0.17376(19) 1.27287(19) 0.0542(6) Uani 1 4 e d . . .
C8 C 0.78936(18) -0.14256(18) 1.16888(18) 0.0462(5) Uani 1 4 e d . . .
C9 C 0.8216(2) -0.22934(19) 1.10311(19) 0.0533(6) Uani 1 4 e d . . .
H9 H 0.8159 -0.3033 1.1258 0.064 Uiso 1 4 e calc R . .
C10 C 0.8616(2) -0.20789(19) 1.0056(2) 0.0545(6) Uani 1 4 e d . . .
H10 H 0.8847 -0.2663 0.9636 0.065 Uiso 1 4 e calc R . .
C11 C 0.86685(17) -0.09800(19) 0.97140(17) 0.0455(5) Uani 1 4 e d . . .
C12 C 0.83219(17) -0.01018(17) 1.03496(18) 0.0428(5) Uani 1 4 e d . . .
C13 C 0.79543(17) -0.03154(18) 1.13457(17) 0.0444(5) Uani 1 4 e d . . .
H13 H 0.7751 0.0271 1.1779 0.053 Uiso 1 4 e calc R . .
C14 C 0.89948(19) 0.0524(2) 0.85839(19) 0.0528(6) Uani 1 4 e d . . .
C15 C 0.9525(2) -0.1368(2) 0.79819(19) 0.0559(6) Uani 1 4 e d . . .
H15A H 0.9854 -0.2002 0.8359 0.067 Uiso 1 4 e calc R . .
H15B H 1.0082 -0.0966 0.7635 0.067 Uiso 1 4 e calc R . .
C16 C 0.8715(2) -0.1795(3) 0.7150(2) 0.0701(8) Uani 1 4 e d . . .
H16A H 0.8436 -0.1171 0.6723 0.084 Uiso 1 4 e calc R . .
H16B H 0.8124 -0.2140 0.7495 0.084 Uiso 1 4 e calc R . .
C17 C 0.9221(3) -0.2655(2) 0.6432(2) 0.0721(8) Uani 1 4 e d . A .
H17A H 0.8849 -0.2637 0.5734 0.087 Uiso 1 4 e calc R . .
H17B H 0.9959 -0.2446 0.6345 0.087 Uiso 1 4 e calc R . .
C18 C 0.9188(3) -0.3813(2) 0.6857(2) 0.0730(8) Uani 1 4 e d D . .
O4 O 0.9905(4) -0.4495(4) 0.6401(4) 0.0923(16) Uani 0.62 4 e d PD A -1
C19 C 1.0050(6) -0.5643(4) 0.6762(7) 0.112(3) Uani 0.62 4 e d PD A -1
H19A H 1.0004 -0.5679 0.7528 0.134 Uiso 0.62 4 e calc PR A -1
H19B H 1.0749 -0.5912 0.6588 0.134 Uiso 0.62 4 e calc PR A -1
C20 C 0.9201(7) -0.6365(7) 0.6229(7) 0.124(3) Uani 0.62 4 e d PD A -1
H20A H 0.9297 -0.7128 0.6462 0.187 Uiso 0.62 4 e calc PR A -1
H20B H 0.9252 -0.6328 0.5471 0.187 Uiso 0.62 4 e calc PR A -1
H20C H 0.8511 -0.6103 0.6412 0.187 Uiso 0.62 4 e calc PR A -1
O4A O 0.9352(6) -0.4533(5) 0.6059(5) 0.076(2) Uani 0.38 4 e d PD A -2
C19A C 0.9184(7) -0.5705(6) 0.6293(12) 0.102(4) Uani 0.38 4 e d PD A -2
H19C H 0.8887 -0.6070 0.5653 0.122 Uiso 0.38 4 e calc PR A -2
H19D H 0.8657 -0.5758 0.6827 0.122 Uiso 0.38 4 e calc PR A -2
C20A C 1.0173(8) -0.6340(11) 0.6688(14) 0.137(6) Uani 0.38 4 e d PD A -2
H20D H 0.9992 -0.7111 0.6808 0.205 Uiso 0.38 4 e calc PR A -2
H20E H 1.0454 -0.6011 0.7342 0.205 Uiso 0.38 4 e calc PR A -2
H20F H 1.0700 -0.6300 0.6164 0.205 Uiso 0.38 4 e calc PR A -2

loop_
_atom_site_aniso_label
_atom_site_aniso_U_11
_atom_site_aniso_U_22
_atom_site_aniso_U_33
_atom_site_aniso_U_23
_atom_site_aniso_U_13
_atom_site_aniso_U_12
S 0.0668(4) 0.0393(3) 0.0532(4) 0.0038(3) 0.0052(3) 0.0023(3)
F 0.0687(10) 0.0750(11) 0.0904(12) -0.0146(9) 0.0241(8) -0.0159(8)
O1 0.1313(18) 0.0448(10) 0.0797(13) -0.0090(9) 0.0515(12) -0.0246(11)
O2 0.0913(13) 0.0628(11) 0.0533(10) 0.0110(9) 0.0116(9) -0.0099(10)
O3 0.142(2) 0.0890(16) 0.0702(14) 0.0189(12) 0.0394(14) 0.0051(14)
N 0.0623(12) 0.0443(10) 0.0448(10) -0.0018(8) 0.0094(9) -0.0020(9)
C1 0.0560(14) 0.0429(12) 0.0532(13) 0.0030(10) 0.0109(11) -0.0010(10)
C2 0.0709(16) 0.0505(13) 0.0468(13) 0.0025(11) 0.0176(12) 0.0118(12)
C3 0.0809(18) 0.0521(14) 0.0436(13) -0.0026(11) -0.0028(12) 0.0117(13)
C4 0.0621(15) 0.0578(15) 0.0590(15) 0.0003(12) -0.0047(12) -0.0014(12)
C5 0.0585(14) 0.0519(13) 0.0551(14) 0.0029(11) 0.0107(11) 0.0006(11)
C6 0.0594(14) 0.0389(11) 0.0432(12) 0.0035(9) 0.0117(10) 0.0000(10)
C7 0.0690(15) 0.0403(12) 0.0553(14) -0.0029(10) 0.0204(12) -0.0058(11)
C8 0.0529(13) 0.0396(11) 0.0471(12) -0.0049(9) 0.0118(10) -0.0052(9)
C9 0.0709(15) 0.0367(11) 0.0536(14) -0.0017(10) 0.0149(12) -0.0046(11)
C10 0.0713(15) 0.0384(12) 0.0554(14) -0.0093(10) 0.0161(12) -0.0013(11)
C11 0.0488(12) 0.0443(12) 0.0440(12) -0.0022(10) 0.0067(9) -0.0032(9)
C12 0.0445(11) 0.0358(11) 0.0481(12) -0.0015(9) 0.0019(9) -0.0007(9)
C13 0.0468(12) 0.0383(11) 0.0486(12) -0.0056(9) 0.0067(9) 0.0004(9)
C14 0.0599(14) 0.0504(13) 0.0480(13) 0.0033(11) 0.0025(11) -0.0033(11)
C15 0.0609(15) 0.0573(15) 0.0506(13) -0.0010(11) 0.0121(11) -0.0042(12)
C16 0.0846(19) 0.0648(17) 0.0595(16) -0.0022(13) -0.0076(14) 0.0074(14)
C17 0.105(2) 0.0636(17) 0.0486(14) -0.0056(13) 0.0158(14) -0.0086(16)
C18 0.101(2) 0.0639(17) 0.0559(16) -0.0004(13) 0.0240(15) -0.0006(16)
O4 0.106(4) 0.063(2) 0.111(4) -0.018(2) 0.029(3) 0.007(3)
C19 0.100(6) 0.076(5) 0.158(7) -0.016(5) -0.002(5) 0.011(4)
C20 0.159(9) 0.092(5) 0.121(6) 0.003(5) -0.002(5) -0.033(6)
O4A 0.095(5) 0.064(4) 0.073(4) -0.008(3) 0.025(4) 0.004(4)
C19A 0.062(6) 0.058(6) 0.188(13) -0.005(7) 0.030(7) -0.007(5)
C20A 0.090(8) 0.087(8) 0.231(18) 0.045(11) -0.012(10) 0.003(8)

loop_
_atom_type_symbol
_atom_type_description
_atom_type_scat_dispersion_real
_atom_type_scat_dispersion_imag
_atom_type_scat_source
C C 0.0033 0.0016 'International Tables Vol C Tables 4.2.6.8 and 6.1.1.4'
H H 0.0000 0.0000 'International Tables Vol C Tables 4.2.6.8 and 6.1.1.4'
F F 0.0171 0.0103 'International Tables Vol C Tables 4.2.6.8 and 6.1.1.4'
N N 0.0061 0.0033 'International Tables Vol C Tables 4.2.6.8 and 6.1.1.4'
O O 0.0106 0.0060 'International Tables Vol C Tables 4.2.6.8 and 6.1.1.4'
S S 0.1246 0.1234 'International Tables Vol C Tables 4.2.6.8 and 6.1.1.4'

loop_
_geom_angle_atom_site_label_1
_geom_angle_atom_site_label_2
_geom_angle_atom_site_label_3
_geom_angle
_geom_angle_site_symmetry_1
_geom_angle_site_symmetry_3
_geom_angle_publ_flag
C12 S C14 91.41(11) . . ?
C14 N C11 115.23(19) . . ?
C14 N C15 120.9(2) . . ?
C11 N C15 123.8(2) . . ?
F C1 C2 118.0(2) . . ?
F C1 C6 118.8(2) . . ?
C2 C1 C6 123.2(2) . . ?
C1 C2 C3 118.9(2) . . ?
C1 C2 H2 120.6 . . ?
C3 C2 H2 120.6 . . ?
C2 C3 C4 120.0(2) . . ?
C2 C3 H3 120.0 . . ?
C4 C3 H3 120.0 . . ?
C3 C4 C5 120.4(2) . . ?
C3 C4 H4 119.8 . . ?
C5 C4 H4 119.8 . . ?
C4 C5 C6 120.7(2) . . ?
C4 C5 H5 119.7 . . ?
C6 C5 H5 119.7 . . ?
C1 C6 C5 116.8(2) . . ?
C1 C6 C7 121.9(2) . . ?
C5 C6 C7 121.1(2) . . ?
O1 C7 C8 121.2(2) . . ?
O1 C7 C6 119.7(2) . . ?
C8 C7 C6 119.03(19) . . ?
C13 C8 C9 119.7(2) . . ?
C13 C8 C7 122.6(2) . . ?
C9 C8 C7 117.7(2) . . ?
C10 C9 C8 121.5(2) . . ?
C10 C9 H9 119.2 . . ?
C8 C9 H9 119.2 . . ?
C9 C10 C11 118.7(2) . . ?
C9 C10 H10 120.6 . . ?
C11 C10 H10 120.6 . . ?
C10 C11 N 126.1(2) . . ?
C10 C11 C12 120.5(2) . . ?
N C11 C12 113.32(19) . . ?
C13 C12 C11 120.7(2) . . ?
C13 C12 S 128.66(17) . . ?
C11 C12 S 110.65(17) . . ?
C12 C13 C8 118.8(2) . . ?
C12 C13 H13 120.6 . . ?
C8 C13 H13 120.6 . . ?
O2 C14 N 125.9(2) . . ?
O2 C14 S 124.8(2) . . ?
N C14 S 109.37(17) . . ?
N C15 C16 112.2(2) . . ?
N C15 H15A 109.2 . . ?
C16 C15 H15A 109.2 . . ?
N C15 H15B 109.2 . . ?
C16 C15 H15B 109.2 . . ?
H15A C15 H15B 107.9 . . ?
C15 C16 C17 110.6(2) . . ?
C15 C16 H16A 109.5 . . ?
C17 C16 H16A 109.5 . . ?
C15 C16 H16B 109.5 . . ?
C17 C16 H16B 109.5 . . ?
H16A C16 H16B 108.1 . . ?
C18 C17 C16 113.0(2) . . ?
C18 C17 H17A 109.0 . . ?
C16 C17 H17A 109.0 . . ?
C18 C17 H17B 109.0 . . ?
C16 C17 H17B 109.0 . . ?
H17A C17 H17B 107.8 . . ?
O3 C18 O4A 121.8(4) . . ?
O3 C18 O4 122.6(4) . . ?
O4A C18 O4 34.2(3) . . ?
O3 C18 C17 124.6(3) . . ?
O4A C18 C17 108.4(4) . . ?
O4 C18 C17 111.8(3) . . ?
C18 O4 C19 120.3(5) . . ?
O4 C19 C20 109.2(7) . . ?
O4 C19 H19A 109.8 . . ?
C20 C19 H19A 109.8 . . ?
O4 C19 H19B 109.8 . . ?
C20 C19 H19B 109.8 . . ?
H19A C19 H19B 108.3 . . ?
C19 C20 H20A 109.5 . . ?
C19 C20 H20B 109.5 . . ?
H20A C20 H20B 109.5 . . ?
C19 C20 H20C 109.5 . . ?
H20A C20 H20C 109.5 . . ?
H20B C20 H20C 109.5 . . ?
C18 O4A C19A 115.7(8) . . ?
O4A C19A C20A 115.0(9) . . ?
O4A C19A H19C 108.5 . . ?
C20A C19A H19C 108.5 . . ?
O4A C19A H19D 108.5 . . ?
C20A C19A H19D 108.5 . . ?
H19C C19A H19D 107.5 . . ?
C19A C20A H20D 109.5 . . ?
C19A C20A H20E 109.5 . . ?
H20D C20A H20E 109.5 . . ?
C19A C20A H20F 109.5 . . ?
H20D C20A H20F 109.5 . . ?
H20E C20A H20F 109.5 . . ?

loop_
_geom_bond_atom_site_label_1
_geom_bond_atom_site_label_2
_geom_bond_distance
_geom_bond_site_symmetry_2
_geom_bond_publ_flag
S C12 1.749(2) . ?
S C14 1.787(3) . ?
F C1 1.346(3) . ?
O1 C7 1.214(3) . ?
O2 C14 1.212(3) . ?
O3 C18 1.181(3) . ?
N C14 1.376(3) . ?
N C11 1.390(3) . ?
N C15 1.472(3) . ?
C1 C2 1.371(3) . ?
C1 C6 1.386(3) . ?
C2 C3 1.375(4) . ?
C2 H2 0.9300 . ?
C3 C4 1.380(4) . ?
C3 H3 0.9300 . ?
C4 C5 1.385(4) . ?
C4 H4 0.9300 . ?
C5 C6 1.396(3) . ?
C5 H5 0.9300 . ?
C6 C7 1.496(3) . ?
C7 C8 1.483(3) . ?
C8 C13 1.393(3) . ?
C8 C9 1.397(3) . ?
C9 C10 1.374(3) . ?
C9 H9 0.9300 . ?
C10 C11 1.380(3) . ?
C10 H10 0.9300 . ?
C11 C12 1.400(3) . ?
C12 C13 1.382(3) . ?
C13 H13 0.9300 . ?
C15 C16 1.505(4) . ?
C15 H15A 0.9700 . ?
C15 H15B 0.9700 . ?
C16 C17 1.526(4) . ?
C16 H16A 0.9700 . ?
C16 H16B 0.9700 . ?
C17 C18 1.479(4) . ?
C17 H17A 0.9700 . ?
C17 H17B 0.9700 . ?
C18 O4A 1.344(4) . ?
C18 O4 1.361(4) . ?
O4 C19 1.448(4) . ?
C19 C20 1.496(5) . ?
C19 H19A 0.9700 . ?
C19 H19B 0.9700 . ?
C20 H20A 0.9600 . ?
C20 H20B 0.9600 . ?
C20 H20C 0.9600 . ?
O4A C19A 1.443(5) . ?
C19A C20A 1.512(5) . ?
C19A H19C 0.9700 . ?
C19A H19D 0.9700 . ?
C20A H20D 0.9600 . ?
C20A H20E 0.9600 . ?
C20A H20F 0.9600 . ?
